data_7122062
loop_
_publ_author_name
'Cole, Bren E.'
'Falcones, Ingemar B.'
'Cheisson, Thibault'
'Manor, Brian C.'
'Carroll, Patrick J.'
'Schelter, Eric J.'

_publ_section_title
;
 A molecular basis to rare earth separations for recycling: tuning the
 TriNOx ligand properties for improved performance.
;
_journal_issue 73
_journal_name_full 'Chemical communications (Cambridge, England)'
_journal_page_first 10276
_journal_page_last 10279
_journal_paper_doi 10.1039/c8cc04409k
_journal_volume 54
_journal_year 2018
_chemical_formula_moiety '2(C72 H102 N8 Nd2 O12), 3(C7 H8)'
_chemical_formula_sum 'C165 H228 N16 Nd4 O24'
_chemical_formula_weight 3396.58
_space_group_crystal_system monoclinic
_space_group_IT_number 14
_space_group_name_Hall '-P 2yn'
_space_group_name_H-M_alt 'P 1 21/n 1'
_symmetry_space_group_name_Hall '-P 2yn'
_symmetry_space_group_name_H-M 'P 1 21/n 1'
_atom_sites_solution_hydrogens geom
_atom_sites_solution_primary dual
_audit_creation_date 2017-05-23
_audit_creation_method
;
Olex2 1.2
(compiled 2016.09.09 svn.r3337 for OlexSys, GUI svn.r5227)
;
_audit_update_record
;
2017-12-21 deposited with the CCDC.
2018-07-30 downloaded from the CCDC.
;
_cell_angle_alpha 90
_cell_angle_beta 92.930(3)
_cell_angle_gamma 90
_cell_formula_units_Z 2
_cell_length_a 15.0466(13)
_cell_length_b 21.7784(19)
_cell_length_c 25.240(2)
_cell_measurement_reflns_used 9879
_cell_measurement_temperature 100
_cell_measurement_theta_max 27.47
_cell_measurement_theta_min 2.87
_cell_volume 8260.1(12)
_computing_data_collection 'Bruker APEX3 v2016.1-0'
_computing_data_reduction 'Bruker SAINT v8.37A'
_computing_publication_material 'Olex2 (Dolomanov et al., 2009)'
_computing_structure_refinement 'XL (Sheldrick, 2008)'
_computing_structure_solution 'XT (Sheldrick, 2015)'
_diffrn_ambient_temperature 100
_diffrn_measured_fraction_theta_full 0.999
_diffrn_measured_fraction_theta_max 0.994
_diffrn_measurement_device 'CMOS area detector'
_diffrn_measurement_device_type 'Bruker D8QUEST'
_diffrn_measurement_method '\w and \f scans'
_diffrn_radiation_monochromator graphite
_diffrn_radiation_type MoK\a
_diffrn_radiation_wavelength 0.71073
_diffrn_reflns_av_R_equivalents 0.0539
_diffrn_reflns_av_unetI/netI 0.0267
_diffrn_reflns_Laue_measured_fraction_full 0.999
_diffrn_reflns_Laue_measured_fraction_max 0.994
_diffrn_reflns_limit_h_max 19
_diffrn_reflns_limit_h_min -19
_diffrn_reflns_limit_k_max 28
_diffrn_reflns_limit_k_min -28
_diffrn_reflns_limit_l_max 32
_diffrn_reflns_limit_l_min -32
_diffrn_reflns_number 174956
_diffrn_reflns_point_group_measured_fraction_full 0.999
_diffrn_reflns_point_group_measured_fraction_max 0.994
_diffrn_reflns_theta_full 25.242
_diffrn_reflns_theta_max 27.570
_diffrn_reflns_theta_min 2.711
_diffrn_source 'sealed tube'
_exptl_absorpt_coefficient_mu 1.306
_exptl_absorpt_correction_T_max 0.7456
_exptl_absorpt_correction_T_min 0.6147
_exptl_absorpt_correction_type multi-scan
_exptl_absorpt_process_details 'SADABS v2014/5'
_exptl_crystal_colour 'light blue'
_exptl_crystal_density_diffrn 1.366
_exptl_crystal_description irregular
_exptl_crystal_F_000 3524
_exptl_crystal_size_max 0.38
_exptl_crystal_size_mid 0.25
_exptl_crystal_size_min 0.10
_refine_diff_density_max 0.786
_refine_diff_density_min -1.024
_refine_diff_density_rms 0.117
_refine_ls_extinction_method none
_refine_ls_goodness_of_fit_ref 1.167
_refine_ls_hydrogen_treatment constr
_refine_ls_matrix_type full
_refine_ls_number_parameters 1019
_refine_ls_number_reflns 19012
_refine_ls_number_restraints 447
_refine_ls_restrained_S_all 1.159
_refine_ls_R_factor_all 0.0389
_refine_ls_R_factor_gt 0.0293
_refine_ls_shift/su_max 0.006
_refine_ls_shift/su_mean 0.000
_refine_ls_structure_factor_coef Fsqd
_refine_ls_weighting_details 'w=1/[\s^2^(Fo^2^)+(0.0287P)^2^+11.8264P] where P=(Fo^2^+2Fc^2^)/3'
_refine_ls_weighting_scheme calc
_refine_ls_wR_factor_gt 0.0675
_refine_ls_wR_factor_ref 0.0753
_reflns_number_gt 16587
_reflns_number_total 19012
_reflns_threshold_expression 'I > 2\s(I)'
_cod_data_source_file c8cc04409k2.cif
_cod_data_source_block 40129
_cod_depositor_comments 'Adding full bibliography for 7122061--7122064.cif.'
_cod_original_cell_volume 8260.1(13)
_cod_database_code 7122062
_platon_squeeze_void_probe_radius 1.20

loop_
_space_group_symop_operation_xyz
'x, y, z'
'-x+1/2, y+1/2, -z+1/2'
'-x, -y, -z'
'x-1/2, -y-1/2, z-1/2'

loop_
_atom_site_label
_atom_site_type_symbol
_atom_site_fract_x
_atom_site_fract_y
_atom_site_fract_z
_atom_site_U_iso_or_equiv
_atom_site_adp_type
_atom_site_occupancy
_atom_site_site_symmetry_order
_atom_site_calc_flag
_atom_site_refinement_flags_posn
_atom_site_refinement_flags_adp
_atom_site_refinement_flags_occupancy
_atom_site_disorder_assembly
_atom_site_disorder_group
Nd1 Nd 0.55740(2) 0.31340(2) 0.68339(2) 0.00881(4) Uani 1 1 d . . . . .
Nd2 Nd 0.78881(2) 0.26593(2) 0.76210(2) 0.01007(4) Uani 1 1 d . . . . .
O1 O 0.58407(12) 0.40845(8) 0.65190(7) 0.0138(4) Uani 1 1 d . . . . .
O2 O 0.47929(11) 0.30951(9) 0.75708(7) 0.0147(4) Uani 1 1 d . . . . .
O3 O 0.66483(11) 0.23771(8) 0.69609(7) 0.0111(3) Uani 1 1 d . . . . .
O4 O 0.21015(14) 0.47980(11) 0.55995(9) 0.0312(5) Uani 1 1 d . . . . .
O5 O 0.25325(16) 0.07578(10) 0.71911(9) 0.0325(5) Uani 1 1 d . . . . .
O6 O 0.66946(13) 0.18901(10) 0.45346(8) 0.0253(5) Uani 1 1 d . . . . .
O7 O 0.69162(11) 0.34587(8) 0.73841(7) 0.0122(3) Uani 1 1 d . . . . .
O8 O 0.71862(12) 0.21759(9) 0.82608(7) 0.0150(4) Uani 1 1 d . . . . .
O9 O 0.85944(12) 0.19837(9) 0.71025(7) 0.0165(4) Uani 1 1 d . . . . .
O10 O 0.99652(13) 0.50697(9) 0.66015(8) 0.0221(4) Uani 1 1 d . . . . .
O11 O 0.78621(15) 0.39874(11) 1.01182(9) 0.0317(5) Uani 1 1 d . . . . .
O12 O 1.18783(13) 0.12840(9) 0.85669(8) 0.0221(4) Uani 1 1 d . . . . .
N1 N 0.55406(14) 0.38527(10) 0.60032(8) 0.0111(4) Uani 1 1 d . . . . .
N2 N 0.40017(14) 0.31316(10) 0.72217(8) 0.0127(4) Uani 1 1 d . . . . .
N3 N 0.59969(14) 0.19751(9) 0.66952(8) 0.0102(4) Uani 1 1 d . . . . .
N4 N 0.42628(13) 0.26680(9) 0.60287(8) 0.0100(4) Uani 1 1 d . . . . .
N5 N 0.74327(14) 0.38270(10) 0.77687(8) 0.0126(4) Uani 1 1 d . . . . .
N6 N 0.80478(14) 0.21651(10) 0.85492(8) 0.0137(4) Uani 1 1 d . . . . .
N7 N 0.93573(14) 0.23853(10) 0.71541(9) 0.0143(4) Uani 1 1 d . . . . .
N8 N 0.94020(14) 0.32385(10) 0.81989(8) 0.0133(4) Uani 1 1 d . . . . .
C1 C 0.42188(17) 0.30511(11) 0.55393(9) 0.0112(5) Uani 1 1 d . . . . .
H1a H 0.3763 0.2887 0.5293 0.013 Uiso 1 1 calc R . . . .
H1b H 0.4784 0.3026 0.5372 0.013 Uiso 1 1 calc R . . . .
C2 C 0.40133(17) 0.37182(12) 0.56500(9) 0.0125(5) Uani 1 1 d . . . . .
C3 C 0.31481(17) 0.39414(13) 0.55430(10) 0.0159(5) Uani 1 1 d . . . . .
H3 H 0.2717 0.3689 0.5381 0.019 Uiso 1 1 calc R . . . .
C4 C 0.29353(19) 0.45405(13) 0.56792(11) 0.0198(6) Uani 1 1 d . . . . .
C5 C 0.3583(2) 0.49194(13) 0.59193(11) 0.0210(6) Uani 1 1 d . . . . .
H5 H 0.3439 0.5319 0.6013 0.025 Uiso 1 1 calc R . . . .
C6 C 0.44360(18) 0.47046(12) 0.60183(10) 0.0156(5) Uani 1 1 d . . . . .
H6 H 0.4865 0.4960 0.6179 0.019 Uiso 1 1 calc R . . . .
C7 C 0.46640(17) 0.41035(11) 0.58790(10) 0.0125(5) Uani 1 1 d . . . . .
C8 C 0.62384(17) 0.40102(12) 0.56112(10) 0.0138(5) Uani 1 1 d . . . . .
C9 C 0.70515(17) 0.36185(13) 0.57662(11) 0.0189(5) Uani 1 1 d . . . . .
H9a H 0.6892 0.3192 0.5749 0.028 Uiso 1 1 calc GR . . . .
H9b H 0.7262 0.3719 0.6121 0.028 Uiso 1 1 calc GR . . . .
H9c H 0.7513 0.3698 0.5526 0.028 Uiso 1 1 calc GR . . . .
C10 C 0.64715(19) 0.46953(12) 0.56286(11) 0.0194(6) Uani 1 1 d . . . . .
H10a H 0.6980 0.4768 0.5423 0.029 Uiso 1 1 calc GR . . . .
H10b H 0.6605 0.4817 0.5989 0.029 Uiso 1 1 calc GR . . . .
H10c H 0.5975 0.4929 0.5485 0.029 Uiso 1 1 calc GR . . . .
C11 C 0.59080(18) 0.38460(13) 0.50492(10) 0.0185(5) Uani 1 1 d . . . . .
H11a H 0.6319 0.3999 0.4802 0.028 Uiso 1 1 calc GR . . . .
H11b H 0.5334 0.4028 0.4975 0.028 Uiso 1 1 calc GR . . . .
H11c H 0.5862 0.3408 0.5016 0.028 Uiso 1 1 calc GR . . . .
C12 C 0.1404(2) 0.4400(2) 0.54054(19) 0.0536(12) Uani 1 1 d . . . . .
H12a H 0.1531 0.4256 0.5058 0.080 Uiso 1 1 calc GR . . . .
H12b H 0.0850 0.4620 0.5387 0.080 Uiso 1 1 calc GR . . . .
H12c H 0.1361 0.4056 0.5641 0.080 Uiso 1 1 calc GR . . . .
C13 C 0.33396(16) 0.26296(12) 0.62091(10) 0.0126(5) Uani 1 1 d . . . . .
H13a H 0.2967 0.2428 0.5936 0.015 Uiso 1 1 calc R . . . .
H13b H 0.3112 0.3042 0.6253 0.015 Uiso 1 1 calc R . . . .
C14 C 0.32702(16) 0.22826(12) 0.67273(10) 0.0147(5) Uani 1 1 d . . . . .
C15 C 0.28943(18) 0.16941(13) 0.67124(11) 0.0188(6) Uani 1 1 d . . . . .
H15 H 0.2665 0.1535 0.6392 0.023 Uiso 1 1 calc R . . . .
C16 C 0.28605(19) 0.13473(13) 0.71714(12) 0.0219(6) Uani 1 1 d . . . . .
C17 C 0.31922(19) 0.15904(13) 0.76492(11) 0.0218(6) Uani 1 1 d . . . . .
H17 H 0.3173 0.1359 0.7958 0.026 Uiso 1 1 calc R . . . .
C18 C 0.35504(17) 0.21718(13) 0.76679(11) 0.0174(5) Uani 1 1 d . . . . .
H18 H 0.3774 0.2328 0.7991 0.021 Uiso 1 1 calc R . . . .
C19 C 0.35840(16) 0.25326(12) 0.72106(10) 0.0141(5) Uani 1 1 d . . . . .
C20 C 0.34290(17) 0.36478(13) 0.74177(10) 0.0158(5) Uani 1 1 d . . . . .
C21 C 0.3974(2) 0.42380(13) 0.74001(12) 0.0224(6) Uani 1 1 d . . . . .
H21a H 0.4238 0.4269 0.7063 0.034 Uiso 1 1 calc GR . . . .
H21b H 0.4433 0.4231 0.7678 0.034 Uiso 1 1 calc GR . . . .
H21c H 0.3592 0.4585 0.7448 0.034 Uiso 1 1 calc GR . . . .
C22 C 0.3157(2) 0.35377(14) 0.79845(11) 0.0225(6) Uani 1 1 d . . . . .
H22a H 0.2755 0.3196 0.7990 0.034 Uiso 1 1 calc GR . . . .
H22b H 0.2869 0.3898 0.8112 0.034 Uiso 1 1 calc GR . . . .
H22c H 0.3677 0.3450 0.8208 0.034 Uiso 1 1 calc GR . . . .
C23 C 0.25985(19) 0.37099(15) 0.70517(12) 0.0254(6) Uani 1 1 d . . . . .
H23a H 0.2765 0.3836 0.6706 0.038 Uiso 1 1 calc GR . . . .
H23b H 0.2209 0.4011 0.7193 0.038 Uiso 1 1 calc GR . . . .
H23c H 0.2298 0.3322 0.7025 0.038 Uiso 1 1 calc GR . . . .
C24 C 0.2116(4) 0.05270(19) 0.67158(17) 0.0678(16) Uani 1 1 d . . . . .
H24a H 0.1653 0.0804 0.6593 0.102 Uiso 1 1 calc GR . . . .
H24b H 0.1864 0.0131 0.6782 0.102 Uiso 1 1 calc GR . . . .
H24c H 0.2548 0.0490 0.6451 0.102 Uiso 1 1 calc GR . . . .
C25 C 0.45426(16) 0.20378(11) 0.58805(10) 0.0115(5) Uani 1 1 d . . . . .
H25a H 0.4175 0.1903 0.5576 0.014 Uiso 1 1 calc R . . . .
H25b H 0.4435 0.1762 0.6172 0.014 Uiso 1 1 calc R . . . .
C26 C 0.55100(16) 0.19879(11) 0.57493(10) 0.0111(5) Uani 1 1 d . . . . .
C27 C 0.57157(17) 0.19668(12) 0.52196(10) 0.0145(5) Uani 1 1 d . . . . .
H27 H 0.5259 0.1995 0.4958 0.017 Uiso 1 1 calc R . . . .
C28 C 0.65883(18) 0.19051(13) 0.50716(10) 0.0169(5) Uani 1 1 d . . . . .
C29 C 0.72794(18) 0.18659(13) 0.54588(11) 0.0175(5) Uani 1 1 d . . . . .
H29 H 0.7866 0.1828 0.5363 0.021 Uiso 1 1 calc R . . . .
C30 C 0.70785(17) 0.18841(12) 0.59898(10) 0.0144(5) Uani 1 1 d . . . . .
H30 H 0.7538 0.1860 0.6250 0.017 Uiso 1 1 calc R . . . .
C31 C 0.62080(16) 0.19379(11) 0.61403(10) 0.0107(5) Uani 1 1 d . . . . .
C32 C 0.59787(17) 0.13606(11) 0.69813(10) 0.0127(5) Uani 1 1 d . . . . .
C33 C 0.57036(18) 0.14815(12) 0.75433(10) 0.0160(5) Uani 1 1 d . . . . .
H33a H 0.5177 0.1731 0.7532 0.024 Uiso 1 1 calc GR . . . .
H33b H 0.6176 0.1691 0.7739 0.024 Uiso 1 1 calc GR . . . .
H33c H 0.5584 0.1098 0.7714 0.024 Uiso 1 1 calc GR . . . .
C34 C 0.68867(18) 0.10414(12) 0.69869(11) 0.0171(5) Uani 1 1 d . . . . .
H34a H 0.7000 0.0905 0.6635 0.026 Uiso 1 1 calc GR . . . .
H34b H 0.6886 0.0695 0.7222 0.026 Uiso 1 1 calc GR . . . .
H34c H 0.7342 0.1325 0.7107 0.026 Uiso 1 1 calc GR . . . .
C35 C 0.52870(19) 0.09392(12) 0.66997(11) 0.0186(6) Uani 1 1 d . . . . .
H35a H 0.4702 0.1102 0.6740 0.028 Uiso 1 1 calc GR . . . .
H35b H 0.5326 0.0536 0.6853 0.028 Uiso 1 1 calc GR . . . .
H35c H 0.5400 0.0915 0.6329 0.028 Uiso 1 1 calc GR . . . .
C36 C 0.7555(2) 0.1743(2) 0.43695(13) 0.0436(10) Uani 1 1 d . . . . .
H36a H 0.7533 0.1693 0.3991 0.065 Uiso 1 1 calc GR . . . .
H36b H 0.7755 0.1369 0.4537 0.065 Uiso 1 1 calc GR . . . .
H36c H 0.7959 0.2069 0.4469 0.065 Uiso 1 1 calc GR . . . .
C37 C 0.92432(17) 0.39113(12) 0.82163(10) 0.0148(5) Uani 1 1 d . . . . .
H37a H 0.9783 0.4111 0.8354 0.018 Uiso 1 1 calc R . . . .
H37b H 0.8782 0.3993 0.8462 0.018 Uiso 1 1 calc R . . . .
C38 C 0.89689(17) 0.41941(11) 0.76847(10) 0.0141(5) Uani 1 1 d . . . . .
C39 C 0.96109(18) 0.45011(12) 0.73965(11) 0.0162(5) Uani 1 1 d . . . . .
H39 H 1.0195 0.4526 0.7534 0.019 Uiso 1 1 calc R . . . .
C40 C 0.93822(17) 0.47658(12) 0.69105(11) 0.0165(5) Uani 1 1 d . . . . .
C41 C 0.85033(18) 0.47351(12) 0.67040(10) 0.0160(5) Uani 1 1 d . . . . .
H41 H 0.8347 0.4916 0.6379 0.019 Uiso 1 1 calc R . . . .
C42 C 0.78647(17) 0.44344(12) 0.69852(10) 0.0147(5) Uani 1 1 d . . . . .
H42 H 0.7282 0.4410 0.6844 0.018 Uiso 1 1 calc R . . . .
C43 C 0.80876(17) 0.41666(11) 0.74799(10) 0.0124(5) Uani 1 1 d . . . . .
C44 C 0.68190(17) 0.42205(12) 0.80809(10) 0.0135(5) Uani 1 1 d . . . . .
C45 C 0.61826(18) 0.37861(12) 0.83486(11) 0.0173(5) Uani 1 1 d . . . . .
H45a H 0.5755 0.3627 0.8088 0.026 Uiso 1 1 calc GR . . . .
H45b H 0.5879 0.4006 0.8615 0.026 Uiso 1 1 calc GR . . . .
H45c H 0.6514 0.3453 0.8511 0.026 Uiso 1 1 calc GR . . . .
C46 C 0.63078(18) 0.46907(12) 0.77320(10) 0.0167(5) Uani 1 1 d . . . . .
H46a H 0.6715 0.4992 0.7609 0.025 Uiso 1 1 calc GR . . . .
H46b H 0.5869 0.4889 0.7935 0.025 Uiso 1 1 calc GR . . . .
H46c H 0.6020 0.4486 0.7433 0.025 Uiso 1 1 calc GR . . . .
C47 C 0.73628(18) 0.45633(12) 0.85189(10) 0.0176(5) Uani 1 1 d . . . . .
H47a H 0.7838 0.4784 0.8365 0.026 Uiso 1 1 calc GR . . . .
H47b H 0.7606 0.4273 0.8773 0.026 Uiso 1 1 calc GR . . . .
H47c H 0.6984 0.4847 0.8692 0.026 Uiso 1 1 calc GR . . . .
C48 C 1.08751(19) 0.50850(16) 0.67849(14) 0.0299(7) Uani 1 1 d . . . . .
H48a H 1.1095 0.4673 0.6824 0.045 Uiso 1 1 calc GR . . . .
H48b H 1.0928 0.5291 0.7121 0.045 Uiso 1 1 calc GR . . . .
H48c H 1.1216 0.5301 0.6533 0.045 Uiso 1 1 calc GR . . . .
C49 C 0.95298(17) 0.30159(12) 0.87548(10) 0.0143(5) Uani 1 1 d . . . . .
H49a H 0.9984 0.3265 0.8937 0.017 Uiso 1 1 calc R . . . .
H49b H 0.9749 0.2597 0.8749 0.017 Uiso 1 1 calc R . . . .
C50 C 0.87040(17) 0.30312(12) 0.90667(10) 0.0149(5) Uani 1 1 d . . . . .
C51 C 0.86279(19) 0.34817(13) 0.94598(10) 0.0190(6) Uani 1 1 d . . . . .
H51 H 0.9091 0.3758 0.9527 0.023 Uiso 1 1 calc R . . . .
C52 C 0.7871(2) 0.35205(14) 0.97499(11) 0.0226(6) Uani 1 1 d . . . . .
C53 C 0.71834(19) 0.31073(14) 0.96580(11) 0.0224(6) Uani 1 1 d . . . . .
H53 H 0.6679 0.3129 0.9856 0.027 Uiso 1 1 calc R . . . .
C54 C 0.72476(18) 0.26607(13) 0.92699(11) 0.0186(5) Uani 1 1 d . . . . .
H54 H 0.6778 0.2389 0.9205 0.022 Uiso 1 1 calc R . . . .
C55 C 0.80015(17) 0.26128(12) 0.89764(10) 0.0144(5) Uani 1 1 d . . . . .
C56 C 0.82308(18) 0.15122(12) 0.87308(10) 0.0154(5) Uani 1 1 d . . . . .
C57 C 0.82252(19) 0.11080(13) 0.82386(10) 0.0191(6) Uani 1 1 d . . . . .
H57a H 0.7629 0.1076 0.8087 0.029 Uiso 1 1 calc GR . . . .
H57b H 0.8442 0.0706 0.8335 0.029 Uiso 1 1 calc GR . . . .
H57c H 0.8602 0.1286 0.7984 0.029 Uiso 1 1 calc GR . . . .
C58 C 0.75263(19) 0.12745(13) 0.90963(11) 0.0208(6) Uani 1 1 d . . . . .
H58a H 0.6946 0.1329 0.8927 0.031 Uiso 1 1 calc GR . . . .
H58b H 0.7565 0.1500 0.9424 0.031 Uiso 1 1 calc GR . . . .
H58c H 0.7627 0.0846 0.9167 0.031 Uiso 1 1 calc GR . . . .
C59 C 0.91534(18) 0.14908(13) 0.90149(11) 0.0189(6) Uani 1 1 d . . . . .
H59a H 0.9596 0.1596 0.8770 0.028 Uiso 1 1 calc GR . . . .
H59b H 0.9266 0.1084 0.9150 0.028 Uiso 1 1 calc GR . . . .
H59c H 0.9177 0.1778 0.9304 0.028 Uiso 1 1 calc GR . . . .
C60 C 0.7010(3) 0.4167(2) 1.02768(16) 0.0504(11) Uani 1 1 d . . . . .
H60a H 0.6626 0.4240 0.9968 0.076 Uiso 1 1 calc GR . . . .
H60b H 0.7064 0.4536 1.0484 0.076 Uiso 1 1 calc GR . . . .
H60c H 0.6765 0.3846 1.0485 0.076 Uiso 1 1 calc GR . . . .
C61 C 1.02519(17) 0.31364(12) 0.79340(10) 0.0156(5) Uani 1 1 d . . . . .
H61a H 1.0731 0.3339 0.8138 0.019 Uiso 1 1 calc R . . . .
H61b H 1.0208 0.3323 0.7585 0.019 Uiso 1 1 calc R . . . .
C62 C 1.04780(17) 0.24673(12) 0.78779(10) 0.0145(5) Uani 1 1 d . . . . .
C63 C 1.11204(17) 0.22045(13) 0.82321(11) 0.0168(5) Uani 1 1 d . . . . .
H63 H 1.1436 0.2452 0.8476 0.020 Uiso 1 1 calc R . . . .
C64 C 1.12875(17) 0.15798(13) 0.82208(11) 0.0179(5) Uani 1 1 d . . . . .
C65 C 1.08240(18) 0.12087(13) 0.78524(12) 0.0205(6) Uani 1 1 d . . . . .
H65 H 1.0932 0.0788 0.7847 0.025 Uiso 1 1 calc R . . . .
C66 C 1.02013(17) 0.14657(13) 0.74944(11) 0.0188(5) Uani 1 1 d . . . . .
H66 H 0.9894 0.1217 0.7248 0.023 Uiso 1 1 calc R . . . .
C67 C 1.00318(16) 0.20984(12) 0.75011(10) 0.0149(5) Uani 1 1 d . . . . .
C68 C 0.96402(18) 0.25361(13) 0.66007(11) 0.0187(6) Uani 1 1 d . . . . .
C69 C 0.89255(19) 0.29716(14) 0.63661(11) 0.0228(6) Uani 1 1 d . . . . .
H69a H 0.9064 0.3081 0.6011 0.034 Uiso 1 1 calc GR . . . .
H69b H 0.8907 0.3335 0.6580 0.034 Uiso 1 1 calc GR . . . .
H69c H 0.8357 0.2771 0.6360 0.034 Uiso 1 1 calc GR . . . .
C70 C 0.9708(2) 0.19552(15) 0.62663(12) 0.0257(6) Uani 1 1 d . . . . .
H70a H 0.9819 0.2066 0.5907 0.039 Uiso 1 1 calc GR . . . .
H70b H 0.9160 0.1730 0.6272 0.039 Uiso 1 1 calc GR . . . .
H70c H 1.0188 0.1705 0.6409 0.039 Uiso 1 1 calc GR . . . .
C71 C 1.05444(19) 0.28618(16) 0.66231(12) 0.0264(7) Uani 1 1 d . . . . .
H71a H 1.0732 0.2923 0.6269 0.040 Uiso 1 1 calc GR . . . .
H71b H 1.0975 0.2614 0.6818 0.040 Uiso 1 1 calc GR . . . .
H71c H 1.0492 0.3252 0.6796 0.040 Uiso 1 1 calc GR . . . .
C72 C 1.23575(19) 0.16535(15) 0.89526(12) 0.0262(7) Uani 1 1 d . . . . .
H72a H 1.2724 0.1941 0.8776 0.039 Uiso 1 1 calc GR . . . .
H72b H 1.2726 0.1395 0.9180 0.039 Uiso 1 1 calc GR . . . .
H72c H 1.1944 0.1872 0.9161 0.039 Uiso 1 1 calc GR . . . .
C73 C 0.4584(3) 0.09130(12) 0.95669(17) 0.0415(15) Uani 0.658(5) 1 d . U P A 1
H73a H 0.4597 0.0865 0.9945 0.062 Uiso 0.658(5) 1 calc GR . P A 1
H73b H 0.5048 0.0670 0.9425 0.062 Uiso 0.658(5) 1 calc GR . P A 1
H73c H 0.4018 0.0780 0.9416 0.062 Uiso 0.658(5) 1 calc GR . P A 1
C74 C 0.47242(18) 0.15790(12) 0.94324(11) 0.0286(11) Uani 0.658(5) 1 d G U P A 1
C75 C 0.4649(3) 0.20389(14) 0.98161(9) 0.0330(16) Uani 0.658(5) 1 d G U P A 1
H75 H 0.4524 0.1930 1.0161 0.044 Uiso 0.658(5) 1 calc R . P A 1
C76 C 0.4758(3) 0.26575(13) 0.96898(12) 0.0370(13) Uani 0.658(5) 1 d G U P A 1
H76 H 0.4705 0.2956 0.9949 0.049 Uiso 0.658(5) 1 calc R . P A 1
C77 C 0.4947(2) 0.28285(12) 0.91747(14) 0.0327(12) Uani 0.658(5) 1 d G U P A 1
H77 H 0.5019 0.3240 0.9089 0.044 Uiso 0.658(5) 1 calc R . P A 1
C78 C 0.5027(3) 0.23757(16) 0.87886(10) 0.0326(14) Uani 0.658(5) 1 d G U P A 1
H78 H 0.5154 0.2486 0.8445 0.043 Uiso 0.658(5) 1 calc R . P A 1
C79 C 0.4917(3) 0.17577(14) 0.89174(10) 0.0273(13) Uani 0.658(5) 1 d G U P A 1
H79 H 0.4972 0.1460 0.8657 0.036 Uiso 0.658(5) 1 calc R . P A 1
C73' C 0.4781(6) 0.3134(2) 0.9356(3) 0.044(3) Uani 0.342(5) 1 d . U P A 2
H73a' H 0.4565 0.3277 0.9686 0.065 Uiso 0.342(5) 1 calc GR . P A 2
H73b' H 0.4402 0.3285 0.9067 0.065 Uiso 0.342(5) 1 calc GR . P A 2
H73c' H 0.5376 0.3282 0.9319 0.065 Uiso 0.342(5) 1 calc GR . P A 2
C74' C 0.4781(3) 0.2442(2) 0.9350(2) 0.031(2) Uani 0.342(5) 1 d G U P A 2
C75' C 0.5050(5) 0.2117(3) 0.89070(19) 0.026(2) Uani 0.342(5) 1 d G U P A 2
H75' H 0.5245 0.2331 0.8616 0.034 Uiso 0.342(5) 1 calc R . P A 2
C76' C 0.5032(5) 0.1476(3) 0.8895(2) 0.035(3) Uani 0.342(5) 1 d G U P A 2
H76' H 0.5212 0.1267 0.8598 0.047 Uiso 0.342(5) 1 calc R . P A 2
C77' C 0.4743(4) 0.1147(2) 0.9329(3) 0.032(2) Uani 0.342(5) 1 d G U P A 2
H77' H 0.4729 0.0720 0.9322 0.042 Uiso 0.342(5) 1 calc R . P A 2
C78' C 0.4475(5) 0.1465(3) 0.9774(2) 0.032(2) Uani 0.342(5) 1 d G U P A 2
H78' H 0.4283 0.1250 1.0065 0.043 Uiso 0.342(5) 1 calc R . P A 2
C79' C 0.4495(5) 0.2106(3) 0.97831(19) 0.029(3) Uani 0.342(5) 1 d G U P A 2
H79' H 0.4316 0.2313 1.0082 0.039 Uiso 0.342(5) 1 calc R . P A 2
C80 C 0.5169(7) 0.5311(5) 0.9138(3) 0.107(6) Uani 0.5 1 d . U P B -1
H80a H 0.4903 0.4998 0.8915 0.161 Uiso 0.5 1 calc GR . P B -1
H80b H 0.5785 0.5356 0.9063 0.161 Uiso 0.5 1 calc GR . P B -1
H80c H 0.4865 0.5693 0.9073 0.161 Uiso 0.5 1 calc GR . P B -1
C81 C 0.5098(5) 0.5133(3) 0.9711(3) 0.062(2) Uani 0.5 1 d G U P B -1
C82 C 0.4600(5) 0.4619(3) 0.9852(3) 0.065(3) Uani 0.5 1 d G U P B -1
H82 H 0.4320 0.4381 0.9587 0.086 Uiso 0.5 1 calc R . P B -1
C83 C 0.4516(5) 0.4461(3) 1.0383(3) 0.074(3) Uani 0.5 1 d G U P B -1
H83 H 0.4182 0.4119 1.0469 0.098 Uiso 0.5 1 calc R . P B -1
C84 C 0.4933(5) 0.4815(4) 1.0784(3) 0.079(4) Uani 0.5 1 d G U P B -1
H84 H 0.4877 0.4710 1.1139 0.105 Uiso 0.5 1 calc R . P B -1
C85 C 0.5434(5) 0.5326(4) 1.0650(3) 0.084(3) Uani 0.5 1 d G U P B -1
H85 H 0.5715 0.5563 1.0916 0.111 Uiso 0.5 1 calc R . P B -1
C86 C 0.5515(4) 0.5482(3) 1.0119(3) 0.082(4) Uani 0.5 1 d G U P B -1
H86 H 0.5851 0.5823 1.0034 0.109 Uiso 0.5 1 calc R . P B -1

loop_
_atom_site_aniso_label
_atom_site_aniso_U_11
_atom_site_aniso_U_22
_atom_site_aniso_U_33
_atom_site_aniso_U_23
_atom_site_aniso_U_13
_atom_site_aniso_U_12
Nd1 0.00935(6) 0.00993(6) 0.00713(6) 0.00079(5) 0.00017(4) -0.00007(5)
Nd2 0.01061(6) 0.01151(7) 0.00784(6) 0.00077(5) -0.00192(5) -0.00024(5)
O1 0.0200(9) 0.0144(9) 0.0066(8) -0.0007(7) -0.0045(7) -0.0034(7)
O2 0.0100(8) 0.0238(10) 0.0100(8) 0.0011(7) -0.0029(7) -0.0001(7)
O3 0.0111(8) 0.0119(8) 0.0100(8) -0.0018(7) -0.0038(6) -0.0034(7)
O4 0.0232(11) 0.0355(13) 0.0346(12) -0.0051(10) -0.0026(9) 0.0167(10)
O5 0.0500(14) 0.0192(11) 0.0293(12) 0.0027(9) 0.0131(11) -0.0100(10)
O6 0.0205(10) 0.0447(13) 0.0108(9) -0.0019(9) 0.0036(8) 0.0089(9)
O7 0.0143(8) 0.0114(8) 0.0102(8) -0.0023(7) -0.0053(7) -0.0035(7)
O8 0.0129(9) 0.0214(10) 0.0102(8) 0.0047(7) -0.0059(7) -0.0015(7)
O9 0.0100(8) 0.0195(9) 0.0198(10) -0.0038(8) -0.0011(7) -0.0028(7)
O10 0.0160(10) 0.0251(10) 0.0254(11) 0.0086(9) 0.0012(8) -0.0039(8)
O11 0.0316(12) 0.0365(13) 0.0263(12) -0.0165(10) -0.0053(9) 0.0119(10)
O12 0.0160(9) 0.0224(10) 0.0276(11) 0.0107(8) -0.0025(8) 0.0023(8)
N1 0.0135(10) 0.0136(10) 0.0060(9) 0.0005(8) -0.0013(8) -0.0018(8)
N2 0.0101(10) 0.0179(11) 0.0101(10) 0.0001(8) -0.0011(8) 0.0007(8)
N3 0.0135(10) 0.0084(10) 0.0082(9) -0.0005(8) -0.0037(8) -0.0033(8)
N4 0.0097(10) 0.0109(10) 0.0094(10) 0.0010(8) -0.0002(8) 0.0014(8)
N5 0.0140(10) 0.0125(10) 0.0109(10) -0.0024(8) -0.0020(8) -0.0046(8)
N6 0.0137(10) 0.0172(11) 0.0097(10) 0.0022(8) -0.0053(8) -0.0009(9)
N7 0.0100(10) 0.0190(11) 0.0138(10) 0.0010(9) -0.0017(8) -0.0013(9)
N8 0.0114(10) 0.0151(11) 0.0128(10) 0.0019(8) -0.0037(8) -0.0003(8)
C1 0.0139(12) 0.0131(12) 0.0066(11) 0.0004(9) -0.0005(9) 0.0004(9)
C2 0.0154(12) 0.0151(12) 0.0070(11) 0.0022(9) 0.0003(9) 0.0011(10)
C3 0.0149(12) 0.0205(13) 0.0121(12) 0.0016(10) -0.0001(10) 0.0025(10)
C4 0.0210(14) 0.0246(14) 0.0138(13) 0.0034(11) 0.0007(10) 0.0103(12)
C5 0.0316(16) 0.0166(13) 0.0151(13) 0.0017(11) 0.0043(11) 0.0072(12)
C6 0.0233(13) 0.0131(12) 0.0104(12) 0.0018(10) 0.0011(10) 0.0005(10)
C7 0.0178(12) 0.0117(12) 0.0081(11) 0.0035(9) 0.0006(9) 0.0006(10)
C8 0.0146(12) 0.0143(12) 0.0126(12) 0.0025(10) 0.0017(10) -0.0021(10)
C9 0.0155(13) 0.0226(14) 0.0187(13) 0.0011(11) 0.0015(10) 0.0007(11)
C10 0.0239(14) 0.0171(13) 0.0175(13) 0.0032(11) 0.0026(11) -0.0046(11)
C11 0.0213(13) 0.0229(14) 0.0117(12) 0.0027(10) 0.0032(10) -0.0043(11)
C12 0.0227(17) 0.060(3) 0.076(3) -0.028(2) -0.0130(18) 0.0224(18)
C13 0.0058(11) 0.0153(12) 0.0170(12) -0.0026(10) 0.0024(9) -0.0017(9)
C14 0.0103(11) 0.0191(13) 0.0150(12) 0.0017(10) 0.0029(9) 0.0007(10)
C15 0.0160(13) 0.0213(14) 0.0194(13) -0.0008(11) 0.0047(10) -0.0019(11)
C16 0.0237(14) 0.0175(13) 0.0258(15) 0.0014(11) 0.0129(12) -0.0027(11)
C17 0.0224(14) 0.0232(14) 0.0209(14) 0.0085(11) 0.0107(11) 0.0037(12)
C18 0.0147(12) 0.0236(14) 0.0144(12) 0.0028(11) 0.0044(10) 0.0018(11)
C19 0.0088(11) 0.0187(13) 0.0150(12) 0.0013(10) 0.0039(9) 0.0023(10)
C20 0.0151(12) 0.0203(13) 0.0125(12) -0.0004(10) 0.0050(10) 0.0028(11)
C21 0.0257(15) 0.0197(14) 0.0226(14) -0.0032(11) 0.0091(12) 0.0016(12)
C22 0.0259(15) 0.0246(15) 0.0178(14) -0.0006(11) 0.0100(11) 0.0039(12)
C23 0.0198(14) 0.0286(16) 0.0276(16) -0.0047(13) -0.0014(12) 0.0096(12)
C24 0.131(5) 0.033(2) 0.041(2) -0.0026(18) 0.010(3) -0.046(3)
C25 0.0133(12) 0.0100(11) 0.0111(11) -0.0014(9) -0.0027(9) -0.0016(9)
C26 0.0129(12) 0.0090(11) 0.0112(11) -0.0023(9) -0.0003(9) -0.0004(9)
C27 0.0132(12) 0.0181(13) 0.0119(12) -0.0020(10) -0.0021(9) 0.0006(10)
C28 0.0195(13) 0.0224(14) 0.0090(12) -0.0018(10) 0.0018(10) 0.0036(11)
C29 0.0131(12) 0.0245(14) 0.0151(13) -0.0012(11) 0.0022(10) 0.0027(11)
C30 0.0134(12) 0.0157(12) 0.0138(12) -0.0017(10) -0.0011(10) 0.0026(10)
C31 0.0129(11) 0.0090(11) 0.0101(11) -0.0015(9) -0.0003(9) 0.0009(9)
C32 0.0186(12) 0.0068(11) 0.0126(12) 0.0037(9) -0.0002(10) 0.0011(10)
C33 0.0184(13) 0.0173(13) 0.0123(12) 0.0039(10) 0.0001(10) -0.0024(10)
C34 0.0218(13) 0.0137(12) 0.0153(13) 0.0032(10) -0.0025(10) 0.0023(11)
C35 0.0269(14) 0.0111(12) 0.0171(13) 0.0033(10) -0.0053(11) -0.0043(11)
C36 0.0334(18) 0.082(3) 0.0159(15) 0.0014(17) 0.0099(13) 0.0217(19)
C37 0.0148(12) 0.0143(12) 0.0146(12) -0.0002(10) -0.0057(10) -0.0034(10)
C38 0.0178(13) 0.0099(11) 0.0142(12) -0.0008(10) -0.0030(10) -0.0010(10)
C39 0.0152(12) 0.0139(12) 0.0189(13) -0.0009(10) -0.0038(10) -0.0033(10)
C40 0.0157(12) 0.0136(12) 0.0205(13) 0.0008(10) 0.0027(10) -0.0019(10)
C41 0.0193(13) 0.0131(12) 0.0155(12) 0.0042(10) -0.0005(10) -0.0004(10)
C42 0.0158(12) 0.0132(12) 0.0148(12) -0.0009(10) -0.0013(10) -0.0003(10)
C43 0.0157(12) 0.0072(11) 0.0140(12) 0.0000(9) -0.0017(10) -0.0019(9)
C44 0.0147(12) 0.0152(12) 0.0104(11) -0.0010(10) -0.0010(9) -0.0014(10)
C45 0.0198(13) 0.0162(13) 0.0160(13) 0.0003(10) 0.0014(10) -0.0007(11)
C46 0.0182(13) 0.0157(13) 0.0161(13) 0.0007(10) -0.0010(10) 0.0021(10)
C47 0.0223(13) 0.0157(13) 0.0143(12) -0.0025(10) -0.0033(10) -0.0007(11)
C48 0.0160(14) 0.0360(18) 0.0378(18) 0.0122(14) 0.0019(13) -0.0054(13)
C49 0.0129(12) 0.0150(12) 0.0144(12) 0.0034(10) -0.0063(10) -0.0007(10)
C50 0.0166(12) 0.0174(13) 0.0099(12) 0.0029(10) -0.0060(10) 0.0033(10)
C51 0.0249(14) 0.0169(13) 0.0142(13) -0.0007(10) -0.0077(11) 0.0025(11)
C52 0.0282(15) 0.0257(15) 0.0130(13) -0.0022(11) -0.0077(11) 0.0115(12)
C53 0.0203(14) 0.0328(16) 0.0139(13) -0.0011(12) -0.0002(11) 0.0093(12)
C54 0.0177(13) 0.0230(14) 0.0146(12) 0.0022(11) -0.0043(10) 0.0030(11)
C55 0.0155(12) 0.0179(13) 0.0092(11) 0.0023(10) -0.0041(9) 0.0030(10)
C56 0.0187(13) 0.0173(13) 0.0098(11) 0.0034(10) -0.0031(10) -0.0012(10)
C57 0.0246(14) 0.0182(13) 0.0143(13) 0.0018(11) -0.0026(11) -0.0012(11)
C58 0.0246(14) 0.0204(14) 0.0175(13) 0.0067(11) 0.0015(11) -0.0007(12)
C59 0.0205(13) 0.0173(13) 0.0181(13) 0.0020(11) -0.0067(11) 0.0012(11)
C60 0.041(2) 0.064(3) 0.045(2) -0.029(2) -0.0041(17) 0.021(2)
C61 0.0115(12) 0.0189(13) 0.0159(13) 0.0017(10) -0.0023(10) -0.0031(10)
C62 0.0105(11) 0.0156(12) 0.0178(13) 0.0027(10) 0.0026(10) -0.0014(10)
C63 0.0112(12) 0.0214(14) 0.0176(13) 0.0047(11) -0.0008(10) -0.0018(10)
C64 0.0100(12) 0.0239(14) 0.0200(13) 0.0088(11) 0.0026(10) 0.0011(10)
C65 0.0160(13) 0.0170(13) 0.0290(15) 0.0056(11) 0.0052(11) 0.0026(11)
C66 0.0133(12) 0.0191(13) 0.0240(14) -0.0016(11) 0.0014(10) -0.0006(10)
C67 0.0099(11) 0.0192(13) 0.0156(12) 0.0025(10) 0.0008(10) -0.0004(10)
C68 0.0173(13) 0.0255(14) 0.0133(12) 0.0014(11) 0.0010(10) 0.0010(11)
C69 0.0209(14) 0.0293(16) 0.0181(14) 0.0037(12) -0.0012(11) 0.0024(12)
C70 0.0226(15) 0.0354(17) 0.0192(14) -0.0023(12) 0.0026(11) 0.0067(13)
C71 0.0172(14) 0.0406(18) 0.0215(15) 0.0075(13) 0.0024(11) -0.0050(13)
C72 0.0186(14) 0.0370(17) 0.0224(15) 0.0099(13) -0.0030(11) 0.0043(13)
C73 0.038(3) 0.043(3) 0.042(3) 0.006(3) -0.009(3) 0.003(3)
C74 0.018(2) 0.038(3) 0.029(3) 0.006(2) -0.0033(18) -0.001(2)
C75 0.040(3) 0.040(3) 0.020(3) 0.005(3) 0.008(2) 0.007(3)
C76 0.039(3) 0.044(3) 0.029(3) 0.000(2) 0.009(2) 0.007(2)
C77 0.022(2) 0.042(3) 0.034(3) 0.011(2) 0.001(2) 0.001(2)
C78 0.022(2) 0.053(4) 0.023(3) 0.005(3) -0.005(2) -0.006(3)
C79 0.014(2) 0.047(4) 0.021(2) -0.007(3) -0.0015(18) -0.003(3)
C73' 0.025(5) 0.064(8) 0.041(7) 0.003(6) 0.003(5) -0.003(5)
C74' 0.016(4) 0.048(5) 0.028(4) -0.002(4) -0.004(3) 0.000(4)
C75' 0.012(4) 0.054(6) 0.010(4) -0.003(5) 0.001(3) -0.007(5)
C76' 0.020(4) 0.054(7) 0.032(5) -0.009(5) -0.001(4) 0.007(5)
C77' 0.026(4) 0.037(5) 0.032(5) -0.006(4) -0.012(4) 0.000(4)
C78' 0.029(4) 0.040(5) 0.027(4) 0.001(4) 0.001(4) 0.002(4)
C79' 0.031(5) 0.043(6) 0.013(5) -0.004(4) -0.001(4) 0.008(5)
C80 0.114(11) 0.084(9) 0.127(11) 0.035(9) 0.034(9) 0.039(8)
C81 0.044(4) 0.051(4) 0.092(6) 0.014(4) 0.014(4) 0.022(4)
C82 0.041(5) 0.050(5) 0.105(7) 0.008(5) 0.005(5) 0.014(4)
C83 0.063(5) 0.066(5) 0.095(6) 0.013(5) 0.014(5) 0.014(5)
C84 0.065(6) 0.088(7) 0.086(6) 0.008(6) 0.023(5) 0.046(5)
C85 0.068(5) 0.084(6) 0.098(6) -0.012(5) 0.002(5) 0.041(5)
C86 0.065(6) 0.067(6) 0.113(8) -0.001(6) 0.005(6) 0.018(6)

loop_
_atom_type_symbol
_atom_type_description
_atom_type_scat_dispersion_real
_atom_type_scat_dispersion_imag
_atom_type_scat_source
C C 0.0033 0.0016 'International Tables Vol C Tables 4.2.6.8 and 6.1.1.4'
H H 0.0000 0.0000 'International Tables Vol C Tables 4.2.6.8 and 6.1.1.4'
N N 0.0061 0.0033 'International Tables Vol C Tables 4.2.6.8 and 6.1.1.4'
O O 0.0106 0.0060 'International Tables Vol C Tables 4.2.6.8 and 6.1.1.4'
Nd Nd -0.1943 3.0179 'International Tables Vol C Tables 4.2.6.8 and 6.1.1.4'

loop_
_geom_angle_atom_site_label_1
_geom_angle_atom_site_label_2
_geom_angle_atom_site_label_3
_geom_angle
O1 Nd1 Nd2 104.02(5)
O1 Nd1 O3 124.36(6)
O1 Nd1 O7 77.46(6)
O1 Nd1 N1 33.54(6)
O1 Nd1 N2 108.35(7)
O1 Nd1 N3 141.56(6)
O1 Nd1 N4 101.42(6)
O2 Nd1 Nd2 93.27(4)
O2 Nd1 O1 115.75(7)
O2 Nd1 O3 104.39(6)
O2 Nd1 O7 89.58(6)
O2 Nd1 N1 134.05(7)
O2 Nd1 N2 33.65(6)
O2 Nd1 N3 102.34(7)
O2 Nd1 N4 101.41(6)
O3 Nd1 Nd2 34.50(4)
O3 Nd1 O7 65.53(6)
O3 Nd1 N1 121.40(6)
O3 Nd1 N2 125.89(6)
O3 Nd1 N3 33.38(6)
O3 Nd1 N4 106.77(6)
O7 Nd1 Nd2 31.64(4)
O7 Nd1 N1 104.99(6)
O7 Nd1 N2 121.08(6)
O7 Nd1 N3 98.72(6)
O7 Nd1 N4 168.09(6)
N1 Nd1 Nd2 121.76(5)
N1 Nd1 N3 117.55(6)
N1 Nd1 N4 70.59(6)
N2 Nd1 Nd2 126.08(5)
N2 Nd1 N1 108.77(7)
N2 Nd1 N3 106.17(7)
N2 Nd1 N4 70.67(6)
N3 Nd1 Nd2 67.23(4)
N3 Nd1 N4 74.64(6)
N4 Nd1 Nd2 141.26(4)
O3 Nd2 Nd1 31.52(4)
O3 Nd2 N5 97.97(6)
O3 Nd2 N6 122.13(6)
O3 Nd2 N7 105.09(6)
O3 Nd2 N8 165.50(6)
O7 Nd2 Nd1 34.13(4)
O7 Nd2 O3 65.04(6)
O7 Nd2 N5 32.97(6)
O7 Nd2 N6 124.94(7)
O7 Nd2 N7 125.86(6)
O7 Nd2 N8 105.54(6)
O8 Nd2 Nd1 92.77(4)
O8 Nd2 O3 90.09(6)
O8 Nd2 O7 102.91(6)
O8 Nd2 O9 111.30(7)
O8 Nd2 N5 102.35(7)
O8 Nd2 N6 34.23(6)
O8 Nd2 N7 131.00(7)
O8 Nd2 N8 103.13(6)
O9 Nd2 Nd1 107.37(5)
O9 Nd2 O3 79.21(6)
O9 Nd2 O7 129.96(6)
O9 Nd2 N5 146.18(7)
O9 Nd2 N6 103.22(7)
O9 Nd2 N7 33.30(6)
O9 Nd2 N8 101.03(6)
N5 Nd2 Nd1 66.71(4)
N5 Nd2 N8 73.63(6)
N6 Nd2 Nd1 126.13(5)
N6 Nd2 N5 106.50(7)
N6 Nd2 N7 105.75(7)
N6 Nd2 N8 72.12(6)
N7 Nd2 Nd1 124.03(5)
N7 Nd2 N5 120.53(7)
N7 Nd2 N8 70.74(6)
N8 Nd2 Nd1 139.59(4)
N1 O1 Nd1 86.79(11)
N2 O2 Nd1 86.72(12)
Nd1 O3 Nd2 113.97(7)
N3 O3 Nd1 85.15(11)
N3 O3 Nd2 156.07(13)
C4 O4 C12 116.7(2)
C16 O5 C24 116.3(3)
C28 O6 C36 116.8(2)
Nd2 O7 Nd1 114.24(7)
N5 O7 Nd1 156.70(14)
N5 O7 Nd2 86.20(11)
N6 O8 Nd2 85.83(12)
N7 O9 Nd2 87.06(12)
C40 O10 C48 117.3(2)
C52 O11 C60 115.8(3)
C64 O12 C72 117.1(2)
O1 N1 Nd1 59.68(10)
O1 N1 C7 107.59(18)
O1 N1 C8 108.24(18)
C7 N1 Nd1 112.31(14)
C7 N1 C8 115.25(19)
C8 N1 Nd1 132.23(15)
O2 N2 Nd1 59.62(10)
O2 N2 C19 107.77(18)
O2 N2 C20 107.82(18)
C19 N2 Nd1 113.33(15)
C19 N2 C20 114.9(2)
C20 N2 Nd1 131.58(16)
O3 N3 Nd1 61.47(10)
O3 N3 C31 107.63(18)
O3 N3 C32 109.82(17)
C31 N3 Nd1 104.35(14)
C31 N3 C32 114.72(19)
C32 N3 Nd1 140.39(15)
C1 N4 Nd1 112.32(14)
C13 N4 Nd1 114.35(14)
C13 N4 C1 106.44(19)
C13 N4 C25 107.82(19)
C25 N4 Nd1 107.66(13)
C25 N4 C1 108.01(18)
O7 N5 Nd2 60.83(10)
O7 N5 C43 107.35(18)
O7 N5 C44 109.95(18)
C43 N5 Nd2 103.25(14)
C43 N5 C44 114.8(2)
C44 N5 Nd2 141.50(15)
O8 N6 Nd2 59.94(10)
O8 N6 C55 106.52(19)
O8 N6 C56 108.06(18)
C55 N6 Nd2 112.77(15)
C55 N6 C56 114.76(19)
C56 N6 Nd2 132.36(15)
O9 N7 Nd2 59.64(10)
O9 N7 C67 108.81(19)
O9 N7 C68 107.90(19)
C67 N7 Nd2 113.99(15)
C67 N7 C68 115.4(2)
C68 N7 Nd2 130.26(16)
C37 N8 Nd2 108.51(14)
C37 N8 C49 107.9(2)
C37 N8 C61 107.7(2)
C49 N8 Nd2 112.92(14)
C49 N8 C61 107.59(19)
C61 N8 Nd2 112.09(15)
N4 C1 C2 112.67(19)
C3 C2 C1 119.5(2)
C7 C2 C1 120.6(2)
C7 C2 C3 119.8(2)
C4 C3 C2 120.0(3)
O4 C4 C3 124.4(3)
O4 C4 C5 115.7(3)
C3 C4 C5 119.9(2)
C6 C5 C4 120.2(3)
C5 C6 C7 120.6(3)
C2 C7 N1 118.4(2)
C2 C7 C6 119.4(2)
C6 C7 N1 122.0(2)
N1 C8 C9 106.2(2)
N1 C8 C10 111.5(2)
N1 C8 C11 110.5(2)
C9 C8 C10 110.9(2)
C11 C8 C9 109.1(2)
C11 C8 C10 108.6(2)
N4 C13 C14 113.5(2)
C15 C14 C13 118.5(2)
C19 C14 C13 121.6(2)
C19 C14 C15 119.9(2)
C16 C15 C14 120.5(3)
O5 C16 C15 124.5(3)
O5 C16 C17 116.0(3)
C15 C16 C17 119.5(3)
C18 C17 C16 120.3(3)
C17 C18 C19 121.3(3)
C14 C19 N2 119.7(2)
C14 C19 C18 118.5(2)
C18 C19 N2 121.6(2)
N2 C20 C21 107.5(2)
N2 C20 C22 111.9(2)
N2 C20 C23 109.3(2)
C21 C20 C22 109.2(2)
C23 C20 C21 109.4(2)
C23 C20 C22 109.4(2)
N4 C25 C26 114.1(2)
C27 C26 C25 118.5(2)
C27 C26 C31 118.5(2)
C31 C26 C25 122.9(2)
C26 C27 C28 121.5(2)
O6 C28 C27 115.3(2)
O6 C28 C29 124.8(2)
C27 C28 C29 119.9(2)
C30 C29 C28 118.9(2)
C31 C30 C29 121.4(2)
C26 C31 N3 118.6(2)
C30 C31 N3 121.6(2)
C30 C31 C26 119.7(2)
N3 C32 C34 111.5(2)
N3 C32 C35 109.54(19)
C33 C32 N3 107.6(2)
C33 C32 C34 110.8(2)
C33 C32 C35 109.0(2)
C34 C32 C35 108.4(2)
N8 C37 C38 114.3(2)
C39 C38 C37 119.2(2)
C43 C38 C37 121.3(2)
C43 C38 C39 119.4(2)
C40 C39 C38 120.7(2)
O10 C40 C39 124.6(2)
O10 C40 C41 115.5(2)
C39 C40 C41 119.9(2)
C42 C41 C40 119.9(2)
C41 C42 C43 120.7(2)
C38 C43 N5 119.3(2)
C38 C43 C42 119.3(2)
C42 C43 N5 121.3(2)
N5 C44 C45 107.0(2)
N5 C44 C46 112.4(2)
N5 C44 C47 109.5(2)
C45 C44 C46 111.1(2)
C45 C44 C47 107.8(2)
C46 C44 C47 108.8(2)
N8 C49 C50 114.6(2)
C51 C50 C49 119.0(2)
C51 C50 C55 118.7(3)
C55 C50 C49 122.4(2)
C52 C51 C50 120.9(3)
O11 C52 C51 116.0(3)
O11 C52 C53 124.1(3)
C53 C52 C51 120.0(3)
C52 C53 C54 119.8(3)
C53 C54 C55 121.1(3)
C50 C55 N6 119.3(2)
C54 C55 N6 121.0(2)
C54 C55 C50 119.5(2)
N6 C56 C57 107.6(2)
N6 C56 C58 112.3(2)
N6 C56 C59 108.5(2)
C57 C56 C58 108.7(2)
C57 C56 C59 109.4(2)
C59 C56 C58 110.3(2)
N8 C61 C62 113.0(2)
C63 C62 C61 119.1(2)
C67 C62 C61 121.3(2)
C67 C62 C63 119.5(2)
C64 C63 C62 120.5(3)
O12 C64 C63 124.1(3)
O12 C64 C65 116.0(2)
C63 C64 C65 119.9(2)
C66 C65 C64 120.0(3)
C65 C66 C67 120.4(3)
C62 C67 N7 117.6(2)
C62 C67 C66 119.6(2)
C66 C67 N7 122.6(2)
N7 C68 C69 105.4(2)
N7 C68 C70 111.1(2)
N7 C68 C71 110.9(2)
C69 C68 C71 109.4(2)
C70 C68 C69 111.4(2)
C70 C68 C71 108.6(2)
C75 C74 C73 121.0
C79 C74 C73 120.9
C79 C74 C75 118.1
C76 C75 C74 121.1
C77 C76 C75 120.1
C76 C77 C78 119.4
C77 C78 C79 120.2
C78 C79 C74 121.1
C75' C74' C73' 121.0
C75' C74' C79' 118.1
C79' C74' C73' 121.0
C76' C75' C74' 121.1
C77' C76' C75' 120.2
C78' C77' C76' 119.4
C77' C78' C79' 120.2
C78' C79' C74' 121.1
C82 C81 C80 120.9
C86 C81 C80 120.9
C86 C81 C82 118.2
C83 C82 C81 121.1
C82 C83 C84 120.1
C83 C84 C85 119.5
C86 C85 C84 120.1
C85 C86 C81 121.0

loop_
_geom_bond_atom_site_label_1
_geom_bond_atom_site_label_2
_geom_bond_distance
Nd1 Nd2 4.0538(3)
Nd1 O1 2.2606(18)
Nd1 O2 2.2521(18)
Nd1 O3 2.3195(17)
Nd1 O7 2.4942(17)
Nd1 N1 2.615(2)
Nd1 N2 2.606(2)
Nd1 N3 2.631(2)
Nd1 N4 2.940(2)
Nd2 O3 2.5132(16)
Nd2 O7 2.3318(17)
Nd2 O8 2.2373(18)
Nd2 O9 2.2692(18)
Nd2 N5 2.665(2)
Nd2 N6 2.578(2)
Nd2 N7 2.626(2)
Nd2 N8 2.927(2)
O1 N1 1.447(3)
O2 N2 1.447(3)
O3 N3 1.453(2)
O4 C4 1.380(3)
O4 C12 1.429(5)
O5 C16 1.377(3)
O5 C24 1.417(5)
O6 C28 1.373(3)
O6 C36 1.416(4)
O7 N5 1.453(3)
O8 N6 1.454(3)
O9 N7 1.444(3)
O10 C40 1.373(3)
O10 C48 1.423(3)
O11 C52 1.378(3)
O11 C60 1.417(4)
O12 C64 1.374(3)
O12 C72 1.430(4)
N1 C7 1.447(3)
N1 C8 1.518(3)
N2 C19 1.448(3)
N2 C20 1.515(3)
N3 C31 1.454(3)
N3 C32 1.521(3)
N4 C1 1.489(3)
N4 C13 1.486(3)
N4 C25 1.489(3)
N5 C43 1.457(3)
N5 C44 1.511(3)
N6 C55 1.458(3)
N6 C56 1.515(3)
N7 C67 1.448(3)
N7 C68 1.517(3)
N8 C37 1.486(3)
N8 C49 1.488(3)
N8 C61 1.490(3)
C1 C2 1.514(3)
C2 C3 1.403(4)
C2 C7 1.392(4)
C3 C4 1.391(4)
C4 C5 1.392(4)
C5 C6 1.377(4)
C6 C7 1.403(4)
C8 C9 1.526(4)
C8 C10 1.533(4)
C8 C11 1.522(4)
C13 C14 1.519(4)
C14 C15 1.401(4)
C14 C19 1.396(4)
C15 C16 1.386(4)
C16 C17 1.386(4)
C17 C18 1.376(4)
C18 C19 1.399(4)
C20 C21 1.526(4)
C20 C22 1.527(4)
C20 C23 1.522(4)
C25 C26 1.513(3)
C26 C27 1.388(3)
C26 C31 1.408(3)
C27 C28 1.390(4)
C28 C29 1.393(4)
C29 C30 1.390(4)
C30 C31 1.387(3)
C32 C33 1.521(3)
C32 C34 1.532(4)
C32 C35 1.535(4)
C37 C38 1.514(3)
C38 C39 1.408(4)
C38 C43 1.400(4)
C39 C40 1.383(4)
C40 C41 1.398(4)
C41 C42 1.388(4)
C42 C43 1.403(4)
C44 C45 1.528(4)
C44 C46 1.532(4)
C44 C47 1.535(3)
C49 C50 1.505(4)
C50 C51 1.404(4)
C50 C55 1.405(4)
C51 C52 1.387(4)
C52 C53 1.382(4)
C53 C54 1.387(4)
C54 C55 1.390(4)
C56 C57 1.522(4)
C56 C58 1.531(4)
C56 C59 1.530(4)
C61 C62 1.505(4)
C62 C63 1.405(4)
C62 C67 1.391(4)
C63 C64 1.384(4)
C64 C65 1.392(4)
C65 C66 1.386(4)
C66 C67 1.402(4)
C68 C69 1.530(4)
C68 C70 1.527(4)
C68 C71 1.533(4)
C73 C74 1.5070
C74 C75 1.4019
C74 C79 1.4013
C75 C76 1.3961
C76 C77 1.3956
C77 C78 1.3959
C78 C79 1.3965
C73' C74' 1.5074
C74' C75' 1.4013
C74' C79' 1.4015
C75' C76' 1.3963
C76' C77' 1.3961
C77' C78' 1.3959
C78' C79' 1.3963
C80 C81 1.5062
C81 C82 1.4023
C81 C86 1.4020
C82 C83 1.3952
C83 C84 1.3964
C84 C85 1.3967
C85 C86 1.3952

loop_
_platon_squeeze_void_nr
_platon_squeeze_void_average_x
_platon_squeeze_void_average_y
_platon_squeeze_void_average_z
_platon_squeeze_void_volume
_platon_squeeze_void_count_electrons
_platon_squeeze_void_content
1 0.000 0.500 0.000 250 61 ' '
2 0.148 0.289 0.536 12 -1 ' '
3 0.500 1.000 0.500 250 61 ' '
4 0.352 0.789 0.964 12 -1 ' '
5 0.648 0.211 0.036 12 -1 ' '
6 0.852 0.711 0.464 12 -1 ' '
